data_2221248
loop_
_publ_author_name
'Su, Hong'
'Lv, Yao-Kang'
'Feng, Yun-Long'

_publ_section_title
;
 Bis(melaminium) tartrate dihydrate
;
_journal_coeditor_code AT2740
_journal_issue 4
_journal_name_full 'Acta Crystallographica Section E'
_journal_page_first o933
_journal_paper_doi 10.1107/S1600536809011143
_journal_volume 65
_journal_year 2009
_chemical_formula_iupac '2C3 H7 N6 +, C4 H4 O6 2-, 2H2 O'
_chemical_formula_moiety '2(C3 H7 N6 +), C4 H4 O6 2-, 2(H2 O)'
_chemical_formula_sum 'C10 H22 N12 O8'
_chemical_formula_weight 436.38
_chemical_name_systematic
;
Bis(melaminium) tartrate dihydrate
;
_space_group_IT_number 15
_symmetry_cell_setting monoclinic
_symmetry_space_group_name_Hall '-C 2yc'
_symmetry_space_group_name_H-M 'C 1 2/c 1'
_atom_sites_solution_hydrogens geom
_atom_sites_solution_primary direct
_atom_sites_solution_secondary difmap
_audit_creation_method SHELXL-97
_cell_angle_alpha 90.00
_cell_angle_beta 98.179(6)
_cell_angle_gamma 90.00
_cell_formula_units_Z 4
_cell_length_a 7.6963(9)
_cell_length_b 21.955(3)
_cell_length_c 10.7405(12)
_cell_measurement_reflns_used 4811
_cell_measurement_temperature 296(2)
_cell_measurement_theta_max 27.50
_cell_measurement_theta_min 1.86
_cell_volume 1796.4(4)
_computing_cell_refinement 'SAINT (Bruker, 2006)'
_computing_data_collection 'APEX2 (Bruker, 2006)'
_computing_data_reduction 'SAINT (Bruker, 2006)'
_computing_molecular_graphics 'SHELXTL (Sheldrick, 2008)'
_computing_publication_material 'SHELXTL (Sheldrick, 2008)'
_computing_structure_refinement 'SHELXL97 (Sheldrick, 2008)'
_computing_structure_solution 'SHELXS97 (Sheldrick, 2008)'
_diffrn_ambient_temperature 296(2)
_diffrn_measured_fraction_theta_full 0.994
_diffrn_measured_fraction_theta_max 0.994
_diffrn_measurement_device_type 'Bruker APEXII area-detector'
_diffrn_measurement_method \w
_diffrn_radiation_monochromator graphite
_diffrn_radiation_source 'fine-focus sealed tube'
_diffrn_radiation_type MoK\a
_diffrn_radiation_wavelength 0.71073
_diffrn_reflns_av_R_equivalents 0.0267
_diffrn_reflns_av_sigmaI/netI 0.0167
_diffrn_reflns_limit_h_max 10
_diffrn_reflns_limit_h_min -9
_diffrn_reflns_limit_k_max 28
_diffrn_reflns_limit_k_min -27
_diffrn_reflns_limit_l_max 13
_diffrn_reflns_limit_l_min -13
_diffrn_reflns_number 13436
_diffrn_reflns_theta_full 27.50
_diffrn_reflns_theta_max 27.50
_diffrn_reflns_theta_min 1.86
_diffrn_standards_decay_% 0
_exptl_absorpt_coefficient_mu 0.139
_exptl_absorpt_correction_T_max .980
_exptl_absorpt_correction_T_min .963
_exptl_absorpt_correction_type multi-scan
_exptl_absorpt_process_details '(SADABS; Sheldrick, 1996)'
_exptl_crystal_colour colourless
_exptl_crystal_density_diffrn 1.621
_exptl_crystal_density_method 'not measured'
_exptl_crystal_description block
_exptl_crystal_F_000 920
_exptl_crystal_size_max 0.263
_exptl_crystal_size_mid 0.216
_exptl_crystal_size_min 0.123
_refine_diff_density_max 0.247
_refine_diff_density_min -0.238
_refine_ls_extinction_method none
_refine_ls_goodness_of_fit_ref 1.001
_refine_ls_hydrogen_treatment mixed
_refine_ls_matrix_type full
_refine_ls_number_parameters 166
_refine_ls_number_reflns 2047
_refine_ls_number_restraints 15
_refine_ls_restrained_S_all 1.003
_refine_ls_R_factor_all 0.0448
_refine_ls_R_factor_gt 0.0373
_refine_ls_shift/su_max 0.000
_refine_ls_shift/su_mean 0.000
_refine_ls_structure_factor_coef Fsqd
_refine_ls_weighting_details 'calc w=1/[\s^2^(Fo^2^)+(0.059P)^2^+0.9299P] where P=(Fo^2^+2Fc^2^)/3'
_refine_ls_weighting_scheme calc
_refine_ls_wR_factor_gt 0.1010
_refine_ls_wR_factor_ref 0.1083
_reflns_number_gt 1712
_reflns_number_total 2047
_reflns_threshold_expression I>2\s(I)
_cod_data_source_file at2740.cif
_cod_data_source_block I
_cod_original_sg_symbol_H-M 'C 2/c'
_cod_database_code 2221248
_cod_database_fobs_code 2221248

loop_
_symmetry_equiv_pos_as_xyz
'x, y, z'
'-x, y, -z+1/2'
'x+1/2, y+1/2, z'
'-x+1/2, y+1/2, -z+1/2'
'-x, -y, -z'
'x, -y, z-1/2'
'-x+1/2, -y+1/2, -z'
'x+1/2, -y+1/2, z-1/2'

loop_
_atom_site_type_symbol
_atom_site_label
_atom_site_fract_x
_atom_site_fract_y
_atom_site_fract_z
_atom_site_U_iso_or_equiv
_atom_site_adp_type
_atom_site_calc_flag
_atom_site_refinement_flags
_atom_site_occupancy
_atom_site_disorder_assembly
_atom_site_disorder_group
O O1 0.25143(17) 0.05132(5) 0.11300(12) 0.0603(3) Uani d . 1 . .
O O2 0.17077(17) -0.04576(5) 0.08785(10) 0.0535(3) Uani d . 1 . .
O O3 0.15841(13) 0.05730(4) 0.33946(9) 0.0394(3) Uani d D 1 . .
H H3 0.158(2) 0.0508(7) 0.4193(11) 0.047 Uiso d D 1 . .
N N1 0.06055(18) 0.17081(6) 0.04393(13) 0.0470(3) Uani d D 1 . .
H H1NA 0.074(2) 0.1308(6) 0.0459(17) 0.056 Uiso d D 1 . .
H H1NB -0.004(2) 0.1902(7) -0.0177(15) 0.056 Uiso d D 1 . .
N N2 0.23582(16) 0.17105(6) 0.23551(12) 0.0428(3) Uani d D 1 . .
H H2NA 0.233(2) 0.1306(7) 0.2342(16) 0.051 Uiso d D 1 . .
N N3 0.4140(2) 0.17049(7) 0.42646(15) 0.0558(4) Uani d D 1 . .
H H3NA 0.407(2) 0.1308(7) 0.4247(18) 0.067 Uiso d D 1 . .
H H3NB 0.477(2) 0.1917(8) 0.4890(16) 0.067 Uiso d D 1 . .
N N4 0.32789(15) 0.26210(5) 0.33724(11) 0.0373(3) Uani d . 1 . .
N N5 0.22621(18) 0.35022(5) 0.24256(11) 0.0451(3) Uani d D 1 . .
H H5NA 0.157(2) 0.3702(8) 0.1812(13) 0.054 Uiso d D 1 . .
H H5NB 0.282(2) 0.3704(8) 0.3088(13) 0.054 Uiso d D 1 . .
N N6 0.13898(15) 0.26268(5) 0.13787(10) 0.0353(3) Uani d . 1 . .
C C1 0.18246(18) 0.00368(6) 0.14673(13) 0.0392(3) Uani d . 1 . .
C C2 0.09995(16) 0.00520(5) 0.26757(11) 0.0308(3) Uani d . 1 . .
H H2A 0.1329 -0.0309 0.3157 0.037 Uiso d R 1 . .
C C3 0.23110(16) 0.29059(6) 0.23929(11) 0.0338(3) Uani d . 1 . .
C C4 0.14503(16) 0.20248(6) 0.13831(13) 0.0352(3) Uani d . 1 . .
C C5 0.32593(17) 0.20212(6) 0.33379(13) 0.0386(3) Uani d . 1 . .
O O1W 0.45183(14) 0.06665(5) -0.06993(11) 0.0465(3) Uani d D 1 . .
H H1WA 0.391(2) 0.0544(8) -0.0137(16) 0.056 Uiso d D 1 . .
H H1WB 0.535(2) 0.0446(8) -0.0730(17) 0.056 Uiso d D 1 . .

loop_
_atom_site_aniso_label
_atom_site_aniso_U_11
_atom_site_aniso_U_22
_atom_site_aniso_U_33
_atom_site_aniso_U_12
_atom_site_aniso_U_13
_atom_site_aniso_U_23
O1 0.0750(8) 0.0567(7) 0.0575(7) 0.0020(6) 0.0378(6) 0.0128(6)
O2 0.0879(8) 0.0446(6) 0.0312(5) 0.0254(5) 0.0197(5) 0.0046(4)
O3 0.0533(6) 0.0362(5) 0.0272(5) -0.0122(4) 0.0010(4) 0.0008(4)
N1 0.0582(8) 0.0324(6) 0.0480(8) -0.0069(5) -0.0006(6) -0.0048(5)
N2 0.0496(7) 0.0278(6) 0.0494(7) 0.0002(5) 0.0013(5) 0.0020(5)
N3 0.0641(8) 0.0382(7) 0.0591(9) 0.0069(6) -0.0120(7) 0.0110(6)
N4 0.0433(6) 0.0337(6) 0.0333(6) 0.0020(4) 0.0003(5) 0.0027(4)
N5 0.0658(8) 0.0288(6) 0.0358(7) -0.0001(5) -0.0097(6) 0.0001(5)
N6 0.0434(6) 0.0308(6) 0.0310(6) -0.0022(4) 0.0033(5) 0.0001(4)
C1 0.0454(7) 0.0420(8) 0.0320(7) 0.0151(6) 0.0118(5) 0.0100(5)
C2 0.0422(7) 0.0264(6) 0.0236(6) 0.0017(5) 0.0046(5) 0.0031(4)
C3 0.0395(6) 0.0329(7) 0.0291(6) -0.0004(5) 0.0048(5) 0.0012(5)
C4 0.0366(6) 0.0328(7) 0.0372(7) -0.0028(5) 0.0086(5) -0.0003(5)
C5 0.0383(6) 0.0359(7) 0.0412(7) 0.0022(5) 0.0044(5) 0.0051(6)
O1W 0.0443(6) 0.0467(6) 0.0496(6) 0.0051(4) 0.0102(5) 0.0143(5)

loop_
_atom_type_symbol
_atom_type_description
_atom_type_scat_dispersion_real
_atom_type_scat_dispersion_imag
_atom_type_scat_source
C C 0.0033 0.0016 'International Tables Vol C Tables 4.2.6.8 and 6.1.1.4'
H H 0.0000 0.0000 'International Tables Vol C Tables 4.2.6.8 and 6.1.1.4'
N N 0.0061 0.0033 'International Tables Vol C Tables 4.2.6.8 and 6.1.1.4'
O O 0.0106 0.0060 'International Tables Vol C Tables 4.2.6.8 and 6.1.1.4'

loop_
_geom_angle_atom_site_label_1
_geom_angle_atom_site_label_2
_geom_angle_atom_site_label_3
_geom_angle_site_symmetry_1
_geom_angle_site_symmetry_3
_geom_angle
_geom_angle_publ_flag
C2 O3 H3 . . 111.1(11) ?
C4 N1 H1NA . . 117.6(12) ?
C4 N1 H1NB . . 119.1(12) ?
H1NA N1 H1NB . . 123.3(16) ?
C4 N2 C5 . . 119.39(13) ?
C4 N2 H2NA . . 119.1(11) ?
C5 N2 H2NA . . 121.5(11) ?
C5 N3 H3NA . . 119.1(13) ?
C5 N3 H3NB . . 117.1(12) ?
H3NA N3 H3NB . . 123.8(17) ?
C5 N4 C3 . . 115.95(12) ?
C3 N5 H5NA . . 118.9(11) ?
C3 N5 H5NB . . 120.3(11) ?
H5NA N5 H5NB . . 120.5(15) ?
C4 N6 C3 . . 115.71(11) ?
O1 C1 O2 . . 125.57(13) ?
O1 C1 C2 . . 118.30(13) ?
O2 C1 C2 . . 116.11(12) ?
O3 C2 C1 . . 110.08(10) ?
O3 C2 C2 . 2 111.37(8) ?
C1 C2 C2 . 2 108.42(12) ?
O3 C2 H2A . . 109.5 ?
C1 C2 H2A . . 109.3 ?
C2 C2 H2A 2 . 108.2 ?
N5 C3 N4 . . 117.12(12) ?
N5 C3 N6 . . 117.29(12) ?
N4 C3 N6 . . 125.59(13) ?
N1 C4 N6 . . 120.66(13) ?
N1 C4 N2 . . 117.72(13) ?
N6 C4 N2 . . 121.62(12) ?
N4 C5 N3 . . 120.17(13) ?
N4 C5 N2 . . 121.69(12) ?
N3 C5 N2 . . 118.14(14) ?
H1WA O1W H1WB . . 110.6(16) ?

loop_
_geom_bond_atom_site_label_1
_geom_bond_atom_site_label_2
_geom_bond_site_symmetry_2
_geom_bond_distance
_geom_bond_publ_flag
O1 C1 . 1.2497(18) ?
O2 C1 . 1.2530(18) ?
O3 C2 . 1.4170(15) ?
O3 H3 . 0.870(11) ?
N1 C4 . 1.3215(18) ?
N1 H1NA . 0.884(13) ?
N1 H1NB . 0.879(13) ?
N2 C4 . 1.3590(18) ?
N2 C5 . 1.3610(18) ?
N2 H2NA . 0.889(15) ?
N3 C5 . 1.3193(18) ?
N3 H3NA . 0.872(14) ?
N3 H3NB . 0.900(14) ?
N4 C5 . 1.3174(18) ?
N4 C3 . 1.3527(16) ?
N5 C3 . 1.3104(18) ?
N5 H5NA . 0.901(13) ?
N5 H5NB . 0.895(13) ?
N6 C4 . 1.3224(18) ?
N6 C3 . 1.3583(16) ?
C1 C2 . 1.5242(18) ?
C2 C2 2 1.531(2) ?
C2 H2A . 0.9600 ?
O1W H1WA . 0.858(14) ?
O1W H1WB . 0.804(13) ?

loop_
_geom_hbond_atom_site_label_D
_geom_hbond_atom_site_label_H
_geom_hbond_atom_site_label_A
_geom_hbond_site_symmetry_A
_geom_hbond_distance_DH
_geom_hbond_distance_HA
_geom_hbond_distance_DA
_geom_hbond_angle_DHA
O3 H3 O2 6_556 0.870(11) 1.802(12) 2.6680(14) 173.2(16)
N1 H1NA O1 . 0.884(13) 2.271(14) 3.0466(19) 146.3(16)
N1 H1NB N4 8_455 0.879(13) 2.151(13) 3.0287(19) 177.3(17)
N2 H2NA O3 . 0.889(15) 2.093(15) 2.8333(16) 140.2(14)
N2 H2NA O1 . 0.889(15) 2.190(15) 2.9497(18) 143.2(14)
N3 H3NA O1W 2_655 0.872(14) 2.261(19) 2.8609(18) 125.9(15)
N3 H3NA O3 . 0.872(14) 2.573(16) 3.2241(18) 132.2(16)
N3 H3NB N6 8_556 0.900(14) 2.133(14) 3.0313(19) 176.2(18)
N5 H5NA O1W 7 0.901(13) 1.940(14) 2.8148(16) 163.2(15)
N5 H5NB O2 4 0.895(13) 2.153(15) 2.9581(16) 149.4(15)
O1W H1WA O1 . 0.858(14) 1.852(14) 2.6861(16) 163.8(17)
O1W H1WB O2 5_655 0.804(13) 2.297(15) 2.9738(17) 142.3(17)

loop_
_geom_torsion_atom_site_label_1
_geom_torsion_atom_site_label_2
_geom_torsion_atom_site_label_3
_geom_torsion_atom_site_label_4
_geom_torsion_site_symmetry_1
_geom_torsion_site_symmetry_2
_geom_torsion_site_symmetry_3
_geom_torsion_site_symmetry_4
_geom_torsion
_geom_torsion_publ_flag
O1 C1 C2 O3 . . . . -15.91(17) ?
O2 C1 C2 O3 . . . . 165.79(11) ?
O1 C1 C2 C2 . . . 2 106.14(12) ?
O2 C1 C2 C2 . . . 2 -72.17(12) ?
C5 N4 C3 N5 . . . . 177.80(13) ?
C5 N4 C3 N6 . . . . -2.34(19) ?
C4 N6 C3 N5 . . . . -179.21(12) ?
C4 N6 C3 N4 . . . . 0.93(18) ?
C3 N6 C4 N1 . . . . -179.76(12) ?
C3 N6 C4 N2 . . . . 0.99(18) ?
C5 N2 C4 N1 . . . . 179.33(13) ?
C5 N2 C4 N6 . . . . -1.4(2) ?
C3 N4 C5 N3 . . . . -178.79(13) ?
C3 N4 C5 N2 . . . . 1.85(19) ?
C4 N2 C5 N4 . . . . -0.1(2) ?
C4 N2 C5 N3 . . . . -179.50(13) ?
